data_1569287
loop_
_publ_author_name
'Nishio-Hamae, D.'
'Momma, K.'
'Ohnishi, M.'
'Inaba, S.'

_publ_section_title
;
 Oxyyttrobetafite-(Y), Y2Ti2O6O, a new mineral of the pyrochlore
 supergroup in a pegmatite from Souri Valley, Komono, Mie Prefecture Japan
;
_journal_name_full 'Journal of Mineralogical and Petrological Sciences'
_journal_page_first 1
_journal_page_last 6
_journal_paper_doi 10.2465/jmps.220728
_journal_volume 117:013
_journal_year 2022
_chemical_formula_sum 'O7 Ti2 Y2'
_chemical_name_common Y2Ti2O6O
_chemical_name_mineral oxyyttrobetafite-(Y)
_space_group_IT_number 227
_space_group_name_Hall '-F 4vw 2vw 3'
_space_group_name_H-M_alt 'F d -3 m :2'
_cell_angle_alpha 90.000000
_cell_angle_beta 90.000000
_cell_angle_gamma 90.000000
_cell_formula_units_Z 8
_cell_length_a 10.11090(10)
_cell_length_b 10.11090(10)
_cell_length_c 10.11090(10)
_cell_volume 1033.640(18)
_diffrn_ambient_pressure 100
_diffrn_ambient_temperature 293
_cod_data_source_file Y2Ti2O6O.cif
_cod_data_source_block Y2Ti2O6O
_cod_original_cell_volume 1033.640305
_cod_original_sg_symbol_H-M 'F d -3 m'
_cod_original_formula_sum 'Y2 Ti2 O7'
_cod_database_code 1569287

loop_
_space_group_symop_id
_space_group_symop_operation_xyz
1 x,y,z
2 -x,-y,-z
3 -x+3/4,-y+1/4,z+1/2
4 x+1/4,y+3/4,-z+1/2
5 -x+1/4,y+1/2,-z+3/4
6 x+3/4,-y+1/2,z+1/4
7 x+1/2,-y+3/4,-z+1/4
8 -x+1/2,y+1/4,z+3/4
9 z,x,y
10 -z,-x,-y
11 z+1/2,-x+3/4,-y+1/4
12 -z+1/2,x+1/4,y+3/4
13 -z+3/4,-x+1/4,y+1/2
14 z+1/4,x+3/4,-y+1/2
15 -z+1/4,x+1/2,-y+3/4
16 z+3/4,-x+1/2,y+1/4
17 y,z,x
18 -y,-z,-x
19 -y+1/4,z+1/2,-x+3/4
20 y+3/4,-z+1/2,x+1/4
21 y+1/2,-z+3/4,-x+1/4
22 -y+1/2,z+1/4,x+3/4
23 -y+3/4,-z+1/4,x+1/2
24 y+1/4,z+3/4,-x+1/2
25 y+3/4,x+1/4,-z+1/2
26 -y+1/4,-x+3/4,z+1/2
27 -y,-x,-z
28 y,x,z
29 y+1/4,-x+1/2,z+3/4
30 -y+3/4,x+1/2,-z+1/4
31 -y+1/2,x+3/4,z+1/4
32 y+1/2,-x+1/4,-z+3/4
33 x+3/4,z+1/4,-y+1/2
34 -x+1/4,-z+3/4,y+1/2
35 -x+1/2,z+3/4,y+1/4
36 x+1/2,-z+1/4,-y+3/4
37 -x,-z,-y
38 x,z,y
39 x+1/4,-z+1/2,y+3/4
40 -x+3/4,z+1/2,-y+1/4
41 z+3/4,y+1/4,-x+1/2
42 -z+1/4,-y+3/4,x+1/2
43 z+1/4,-y+1/2,x+3/4
44 -z+3/4,y+1/2,-x+1/4
45 -z+1/2,y+3/4,x+1/4
46 z+1/2,-y+1/4,-x+3/4
47 -z,-y,-x
48 z,y,x
49 x,y+1/2,z+1/2
50 -x,-y+1/2,-z+1/2
51 -x+3/4,-y+3/4,z
52 x+1/4,y+1/4,-z
53 -x+1/4,y,-z+1/4
54 x+3/4,-y,z+3/4
55 x+1/2,-y+1/4,-z+3/4
56 -x+1/2,y+3/4,z+1/4
57 z,x+1/2,y+1/2
58 -z,-x+1/2,-y+1/2
59 z+1/2,-x+1/4,-y+3/4
60 -z+1/2,x+3/4,y+1/4
61 -z+3/4,-x+3/4,y
62 z+1/4,x+1/4,-y
63 -z+1/4,x,-y+1/4
64 z+3/4,-x,y+3/4
65 y,z+1/2,x+1/2
66 -y,-z+1/2,-x+1/2
67 -y+1/4,z,-x+1/4
68 y+3/4,-z,x+3/4
69 y+1/2,-z+1/4,-x+3/4
70 -y+1/2,z+3/4,x+1/4
71 -y+3/4,-z+3/4,x
72 y+1/4,z+1/4,-x
73 y+3/4,x+3/4,-z
74 -y+1/4,-x+1/4,z
75 -y,-x+1/2,-z+1/2
76 y,x+1/2,z+1/2
77 y+1/4,-x,z+1/4
78 -y+3/4,x,-z+3/4
79 -y+1/2,x+1/4,z+3/4
80 y+1/2,-x+3/4,-z+1/4
81 x+3/4,z+3/4,-y
82 -x+1/4,-z+1/4,y
83 -x+1/2,z+1/4,y+3/4
84 x+1/2,-z+3/4,-y+1/4
85 -x,-z+1/2,-y+1/2
86 x,z+1/2,y+1/2
87 x+1/4,-z,y+1/4
88 -x+3/4,z,-y+3/4
89 z+3/4,y+3/4,-x
90 -z+1/4,-y+1/4,x
91 z+1/4,-y,x+1/4
92 -z+3/4,y,-x+3/4
93 -z+1/2,y+1/4,x+3/4
94 z+1/2,-y+3/4,-x+1/4
95 -z,-y+1/2,-x+1/2
96 z,y+1/2,x+1/2
97 x+1/2,y,z+1/2
98 -x+1/2,-y,-z+1/2
99 -x+1/4,-y+1/4,z
100 x+3/4,y+3/4,-z
101 -x+3/4,y+1/2,-z+1/4
102 x+1/4,-y+1/2,z+3/4
103 x,-y+3/4,-z+3/4
104 -x,y+1/4,z+1/4
105 z+1/2,x,y+1/2
106 -z+1/2,-x,-y+1/2
107 z,-x+3/4,-y+3/4
108 -z,x+1/4,y+1/4
109 -z+1/4,-x+1/4,y
110 z+3/4,x+3/4,-y
111 -z+3/4,x+1/2,-y+1/4
112 z+1/4,-x+1/2,y+3/4
113 y+1/2,z,x+1/2
114 -y+1/2,-z,-x+1/2
115 -y+3/4,z+1/2,-x+1/4
116 y+1/4,-z+1/2,x+3/4
117 y,-z+3/4,-x+3/4
118 -y,z+1/4,x+1/4
119 -y+1/4,-z+1/4,x
120 y+3/4,z+3/4,-x
121 y+1/4,x+1/4,-z
122 -y+3/4,-x+3/4,z
123 -y+1/2,-x,-z+1/2
124 y+1/2,x,z+1/2
125 y+3/4,-x+1/2,z+1/4
126 -y+1/4,x+1/2,-z+3/4
127 -y,x+3/4,z+3/4
128 y,-x+1/4,-z+1/4
129 x+1/4,z+1/4,-y
130 -x+3/4,-z+3/4,y
131 -x,z+3/4,y+3/4
132 x,-z+1/4,-y+1/4
133 -x+1/2,-z,-y+1/2
134 x+1/2,z,y+1/2
135 x+3/4,-z+1/2,y+1/4
136 -x+1/4,z+1/2,-y+3/4
137 z+1/4,y+1/4,-x
138 -z+3/4,-y+3/4,x
139 z+3/4,-y+1/2,x+1/4
140 -z+1/4,y+1/2,-x+3/4
141 -z,y+3/4,x+3/4
142 z,-y+1/4,-x+1/4
143 -z+1/2,-y,-x+1/2
144 z+1/2,y,x+1/2
145 x+1/2,y+1/2,z
146 -x+1/2,-y+1/2,-z
147 -x+1/4,-y+3/4,z+1/2
148 x+3/4,y+1/4,-z+1/2
149 -x+3/4,y,-z+3/4
150 x+1/4,-y,z+1/4
151 x,-y+1/4,-z+1/4
152 -x,y+3/4,z+3/4
153 z+1/2,x+1/2,y
154 -z+1/2,-x+1/2,-y
155 z,-x+1/4,-y+1/4
156 -z,x+3/4,y+3/4
157 -z+1/4,-x+3/4,y+1/2
158 z+3/4,x+1/4,-y+1/2
159 -z+3/4,x,-y+3/4
160 z+1/4,-x,y+1/4
161 y+1/2,z+1/2,x
162 -y+1/2,-z+1/2,-x
163 -y+3/4,z,-x+3/4
164 y+1/4,-z,x+1/4
165 y,-z+1/4,-x+1/4
166 -y,z+3/4,x+3/4
167 -y+1/4,-z+3/4,x+1/2
168 y+3/4,z+1/4,-x+1/2
169 y+1/4,x+3/4,-z+1/2
170 -y+3/4,-x+1/4,z+1/2
171 -y+1/2,-x+1/2,-z
172 y+1/2,x+1/2,z
173 y+3/4,-x,z+3/4
174 -y+1/4,x,-z+1/4
175 -y,x+1/4,z+1/4
176 y,-x+3/4,-z+3/4
177 x+1/4,z+3/4,-y+1/2
178 -x+3/4,-z+1/4,y+1/2
179 -x,z+1/4,y+1/4
180 x,-z+3/4,-y+3/4
181 -x+1/2,-z+1/2,-y
182 x+1/2,z+1/2,y
183 x+3/4,-z,y+3/4
184 -x+1/4,z,-y+1/4
185 z+1/4,y+3/4,-x+1/2
186 -z+3/4,-y+1/4,x+1/2
187 z+3/4,-y,x+3/4
188 -z+1/4,y,-x+1/4
189 -z,y+1/4,x+1/4
190 z,-y+3/4,-x+3/4
191 -z+1/2,-y+1/2,-x
192 z+1/2,y+1/2,x

loop_
_atom_site_label
_atom_site_occupancy
_atom_site_fract_x
_atom_site_fract_y
_atom_site_fract_z
_atom_site_adp_type
_atom_site_U_iso_or_equiv
_atom_site_type_symbol
Y1 0.879(7) 0.000000 0.000000 0.000000 Uani 0.00811(15) Y
Dy1 0.121(7) 0.000000 0.000000 0.000000 Uani 0.00811(15) Dy
Ti1 0.993(3) 0.500000 0.000000 0.000000 Uani 0.0048(3) Ti
Ta1 0.007(3) 0.500000 0.000000 0.000000 Uani 0.0048(3) Ta
O1 1.0 0.125000 0.125000 0.125000 Uani 0.0068(5) O
O2 1.0 0.875000 0.375000 0.07927(14) Uani 0.0085(3) O

loop_
_atom_site_aniso_label
_atom_site_aniso_U_11
_atom_site_aniso_U_22
_atom_site_aniso_U_33
_atom_site_aniso_U_12
_atom_site_aniso_U_13
_atom_site_aniso_U_23
Y1 0.00811(15) 0.00811(15) 0.00811(15) -0.00297(4) -0.00297(4) -0.00297(4)
Dy1 0.00811(15) 0.00811(15) 0.00811(15) -0.00297(4) -0.00297(4) -0.00297(4)
Ti1 0.0048(3) 0.0048(3) 0.0048(3) -0.00008(7) -0.00008(7) -0.00008(7)
Ta1 0.0048(3) 0.0048(3) 0.0048(3) -0.00008(7) -0.00008(7) -0.00008(7)
O1 0.0068(5) 0.0068(5) 0.0068(5) 0.00000 0.00000 0.00000
O2 0.0073(4) 0.0073(4) 0.0107(6) -0.0028(4) 0.00000 0.00000
